data_7018578
loop_
_publ_author_name
'Gessner, Viktoria H.'
'Strohmann, Carsten'

_publ_section_title
;
 Preparation of aminomethyl functionalised silanes via an \a-lithiated
 amine: From their synthesis, stability and crystal structures to
 stereochemical issues.
;
_journal_issue 12
_journal_name_full 'Dalton transactions (Cambridge, England : 2003)'
_journal_page_first 3452
_journal_page_last 3460
_journal_paper_doi 10.1039/c2dt12163h
_journal_volume 41
_journal_year 2012
_chemical_absolute_configuration syn
_chemical_formula_sum 'C18 H32 Br2 N2 Si Zn'
_chemical_formula_weight 529.74
_chemical_name_systematic
;
?
;
_space_group_IT_number 4
_symmetry_cell_setting monoclinic
_symmetry_space_group_name_Hall 'P 2yb'
_symmetry_space_group_name_H-M 'P 1 21 1'
_atom_sites_solution_hydrogens geom
_atom_sites_solution_primary direct
_atom_sites_solution_secondary difmap
_audit_creation_date 2009-10-06T13:09:55-00:00
_audit_creation_method 'WinGX routine CIF_UPDATE'
_cell_angle_alpha 90
_cell_angle_beta 96.489(5)
_cell_angle_gamma 90
_cell_formula_units_Z 2
_cell_length_a 11.5004(6)
_cell_length_b 8.3851(4)
_cell_length_c 11.6141(7)
_cell_measurement_temperature 173(2)
_cell_volume 1112.80(10)
_computing_cell_refinement
;
CrysAlis RED, Oxford Diffraction Ltd.,
Version 1.171.32.37 (release 24-10-2008 CrysAlis171 .NET)
(compiled Oct 24 2008,09:44:38)
;
_computing_data_collection
;
CrysAlis CCD, Oxford Diffraction Ltd.,
Version 1.171.32.37 (release 24-10-2008 CrysAlis171 .NET)
(compiled Oct 24 2008,09:44:38)
;
_computing_data_reduction
;
CrysAlis RED, Oxford Diffraction Ltd.,
Version 1.171.32.37 (release 24-10-2008 CrysAlis171 .NET)
(compiled Oct 24 2008,09:44:38)
;
_computing_molecular_graphics 'Ortep-3 (Farrugia, 1997)'
_computing_publication_material SHELXL-97
_computing_structure_refinement 'SHELXL-97 (Sheldrick, 2008)'
_computing_structure_solution 'SHELXS-97 (Sheldrick, 2008)'
_diffrn_ambient_temperature 173(2)
_diffrn_measured_fraction_theta_full 0.996
_diffrn_measured_fraction_theta_max 0.996
_diffrn_radiation_monochromator graphite
_diffrn_radiation_source 'Enhance (Mo) X-ray Source'
_diffrn_radiation_type MoK\a
_diffrn_radiation_wavelength 0.71073
_diffrn_reflns_av_R_equivalents 0.031
_diffrn_reflns_av_unetI/netI 0.0329
_diffrn_reflns_limit_h_max 13
_diffrn_reflns_limit_h_min -13
_diffrn_reflns_limit_k_max 9
_diffrn_reflns_limit_k_min -9
_diffrn_reflns_limit_l_max 13
_diffrn_reflns_limit_l_min -13
_diffrn_reflns_number 10641
_diffrn_reflns_theta_full 25
_diffrn_reflns_theta_max 25
_diffrn_reflns_theta_min 2.36
_exptl_absorpt_coefficient_mu 4.751
_exptl_absorpt_correction_T_max 0.9894
_exptl_absorpt_correction_T_min 0.9325
_exptl_absorpt_correction_type empirical
_exptl_absorpt_process_details
;
CrysAlis RED, Oxford Diffraction Ltd.,
Version 1.171.32.37 (release 24-10-2008 CrysAlis171 .NET)
(compiled Oct 24 2008,09:44:38)
Empirical absorption correction using spherical harmonics,
implemented in SCALE3 ABSPACK scaling algorithm.
;
_exptl_crystal_density_diffrn 1.581
_exptl_crystal_density_method 'not measured'
_exptl_crystal_F_000 536
_exptl_crystal_size_max 0.3
_exptl_crystal_size_mid 0.2
_exptl_crystal_size_min 0.1
_refine_diff_density_max 0.671
_refine_diff_density_min -0.295
_refine_diff_density_rms 0.071
_refine_ls_abs_structure_details 'Flack H D (1983), Acta Cryst. A39, 876-881'
_refine_ls_abs_structure_Flack -0.001(8)
_refine_ls_extinction_method none
_refine_ls_goodness_of_fit_ref 1.027
_refine_ls_hydrogen_treatment riding
_refine_ls_matrix_type full
_refine_ls_number_parameters 222
_refine_ls_number_reflns 3863
_refine_ls_number_restraints 7
_refine_ls_restrained_S_all 1.026
_refine_ls_R_factor_all 0.0269
_refine_ls_R_factor_gt 0.0243
_refine_ls_shift/su_max 0.001
_refine_ls_shift/su_mean 0
_refine_ls_structure_factor_coef Fsqd
_refine_ls_weighting_details 'calc w=1/[\s^2^(Fo^2^)+(0.0331P)^2^+0.0000P] where P=(Fo^2^+2Fc^2^)/3'
_refine_ls_weighting_scheme calc
_refine_ls_wR_factor_gt 0.055
_refine_ls_wR_factor_ref 0.0553
_reflns_number_gt 3523
_reflns_number_total 3863
_reflns_threshold_expression >2sigma(I)
_cod_data_source_file c2dt12163h.txt
_cod_data_source_block 0189
_cod_original_sg_symbol_H-M P2(1)
_cod_database_code 7018578

loop_
_symmetry_equiv_pos_as_xyz
'x, y, z'
'-x, y+1/2, -z'

loop_
_atom_site_label
_atom_site_type_symbol
_atom_site_fract_x
_atom_site_fract_y
_atom_site_fract_z
_atom_site_U_iso_or_equiv
_atom_site_adp_type
_atom_site_occupancy
_atom_site_symmetry_multiplicity
_atom_site_calc_flag
_atom_site_refinement_flags
Zn1 Zn 0.28815(3) 1.18296(4) 0.92127(3) 0.02121(10) Uani 1 1 d .
Br1 Br 0.45388(3) 1.16203(5) 0.82114(4) 0.03883(12) Uani 1 1 d .
Br2 Br 0.15826(3) 1.39505(4) 0.86886(4) 0.03239(11) Uani 1 1 d .
Si4 Si 0.16047(9) 0.85889(12) 0.69016(9) 0.0235(2) Uani 1 1 d .
N1 N 0.3310(2) 1.1745(4) 1.1008(3) 0.0294(7) Uani 1 1 d .
C8 C 0.2423(3) 0.9080(4) 1.0546(3) 0.0165(7) Uani 1 1 d .
H8 H 0.3231 0.8652 1.052 0.02 Uiso 1 1 calc R
C3 C 0.2516(3) 1.0469(4) 1.1409(3) 0.0213(8) Uani 1 1 d .
H3 H 0.1718 1.095 1.1378 0.026 Uiso 1 1 calc R
C7 C 0.1676(3) 0.7713(4) 1.0957(3) 0.0221(8) Uani 1 1 d .
H7A H 0.0846 0.805 1.0878 0.027 Uiso 1 1 calc R
H7B H 0.1737 0.6777 1.0447 0.027 Uiso 1 1 calc R
C5 C 0.2006(3) 0.8649(5) 1.2992(3) 0.0334(9) Uani 1 1 d .
H5A H 0.2228 0.8318 1.3806 0.04 Uiso 1 1 calc R
H5B H 0.1203 0.9089 1.2929 0.04 Uiso 1 1 calc R
C4 C 0.2850(4) 0.9920(5) 1.2658(3) 0.0339(10) Uani 1 1 d .
H4A H 0.3655 0.9483 1.2739 0.041 Uiso 1 1 calc R
H4B H 0.2836 1.0843 1.3187 0.041 Uiso 1 1 calc R
C6 C 0.2038(3) 0.7221(4) 1.2201(3) 0.0264(9) Uani 1 1 d .
H6A H 0.1501 0.6386 1.243 0.032 Uiso 1 1 calc R
H6B H 0.284 0.6772 1.2272 0.032 Uiso 1 1 calc R
N2 N 0.1996(2) 0.9669(3) 0.9340(2) 0.0151(6) Uani 1 1 d U
C13 C 0.2549(3) 0.7242(4) 0.6091(3) 0.0278(9) Uani 1 1 d .
C10 C 0.2311(3) 0.8483(4) 0.8454(3) 0.0174(7) Uani 1 1 d .
H10A H 0.2148 0.7408 0.875 0.021 Uiso 1 1 calc R
H10B H 0.3168 0.8552 0.8434 0.021 Uiso 1 1 calc R
C9 C 0.0719(3) 0.9961(4) 0.9196(3) 0.0204(8) Uani 1 1 d .
H9A H 0.0503 1.0562 0.848 0.031 Uiso 1 1 calc R
H9B H 0.0504 1.0575 0.9858 0.031 Uiso 1 1 calc R
H9C H 0.0303 0.8939 0.9155 0.031 Uiso 1 1 calc R
C14 C 0.2154(4) 0.5758(5) 0.5687(4) 0.0411(11) Uani 1 1 d .
H14 H 0.1431 0.5355 0.5884 0.049 Uiso 1 1 calc R
C2 C 0.4568(3) 1.1361(6) 1.1297(4) 0.0453(12) Uani 1 1 d .
H2A H 0.5041 1.2115 1.0903 0.068 Uiso 1 1 calc R
H2B H 0.4717 1.0274 1.1042 0.068 Uiso 1 1 calc R
H2C H 0.4776 1.1442 1.2137 0.068 Uiso 1 1 calc R
C1 C 0.3076(4) 1.3298(5) 1.1539(4) 0.0465(12) Uani 1 1 d .
H1A H 0.3216 1.3208 1.2385 0.07 Uiso 1 1 calc R
H1B H 0.226 1.3605 1.1313 0.07 Uiso 1 1 calc R
H1C H 0.3597 1.411 1.1272 0.07 Uiso 1 1 calc R
C12 C 0.0066(3) 0.7769(5) 0.6745(4) 0.0407(11) Uani 1 1 d .
H12A H -0.046 0.8548 0.7043 0.061 Uiso 1 1 calc R
H12B H 0.005 0.6774 0.7187 0.061 Uiso 1 1 calc R
H12C H -0.0189 0.7559 0.5926 0.061 Uiso 1 1 calc R
C18 C 0.3611(3) 0.7782(5) 0.5813(4) 0.0407(11) Uani 1 1 d .
H18 H 0.3899 0.8784 0.6102 0.049 Uiso 1 1 calc R
C11 C 0.1601(4) 1.0627(5) 0.6241(4) 0.0393(10) Uani 1 1 d .
H11A H 0.1334 1.0557 0.5412 0.059 Uiso 1 1 calc R
H11B H 0.2395 1.1068 0.6349 0.059 Uiso 1 1 calc R
H11C H 0.1073 1.1323 0.6618 0.059 Uiso 1 1 calc R
C17 C 0.4267(3) 0.6886(6) 0.5117(4) 0.0489(12) Uani 1 1 d .
H17 H 0.4996 0.7279 0.4925 0.059 Uiso 1 1 calc R
C16 C 0.3858(4) 0.5418(5) 0.4705(4) 0.0450(12) Uani 1 1 d .
H16 H 0.43 0.4803 0.4223 0.054 Uiso 1 1 calc R
C15 C 0.2816(4) 0.4862(5) 0.4993(4) 0.0500(12) Uani 1 1 d .
H15 H 0.2538 0.3849 0.4717 0.06 Uiso 1 1 calc R

loop_
_atom_site_aniso_label
_atom_site_aniso_U_11
_atom_site_aniso_U_22
_atom_site_aniso_U_33
_atom_site_aniso_U_23
_atom_site_aniso_U_13
_atom_site_aniso_U_12
Zn1 0.0198(2) 0.01664(19) 0.0284(2) -0.00074(18) 0.00807(17) -0.00210(17)
Br1 0.02444(19) 0.0416(2) 0.0541(3) -0.0029(2) 0.02021(18) -0.00378(18)
Br2 0.0354(2) 0.01786(18) 0.0459(2) 0.00348(17) 0.01289(17) 0.00491(16)
Si4 0.0267(5) 0.0259(6) 0.0172(5) -0.0016(4) -0.0003(4) 0.0033(4)
N1 0.0288(15) 0.0220(15) 0.0370(18) -0.0062(15) 0.0011(13) -0.0085(15)
C8 0.0118(15) 0.0186(17) 0.0189(17) -0.0021(15) 0.0012(13) -0.0008(13)
C3 0.020(2) 0.0221(19) 0.022(2) -0.0029(15) 0.0018(16) -0.0040(14)
C7 0.0208(19) 0.0206(18) 0.025(2) 0.0002(15) 0.0047(16) -0.0014(14)
C5 0.043(2) 0.042(2) 0.0156(19) 0.0044(18) 0.0065(17) 0.0052(19)
C4 0.045(2) 0.031(2) 0.025(2) -0.0055(17) 0.0005(19) -0.0008(18)
C6 0.027(2) 0.028(2) 0.024(2) 0.0060(15) 0.0028(16) -0.0012(15)
N2 0.0162(14) 0.0141(13) 0.0147(15) -0.0021(11) 0.0004(12) 0.0002(11)
C13 0.038(2) 0.029(2) 0.0158(19) -0.0006(15) 0.0014(17) 0.0112(17)
C10 0.0159(17) 0.0169(17) 0.0196(18) -0.0024(14) 0.0024(14) 0.0003(13)
C9 0.0145(18) 0.0198(18) 0.027(2) 0.0008(15) 0.0037(15) 0.0005(13)
C14 0.053(3) 0.031(2) 0.044(3) -0.003(2) 0.023(2) -0.002(2)
C2 0.032(2) 0.059(3) 0.042(3) 0.002(2) -0.010(2) -0.022(2)
C1 0.068(3) 0.031(2) 0.042(3) -0.0117(19) 0.010(2) -0.013(2)
C12 0.028(2) 0.048(3) 0.044(3) -0.010(2) -0.0056(19) 0.0015(19)
C18 0.027(2) 0.050(3) 0.043(3) -0.017(2) -0.0018(19) 0.0010(19)
C11 0.055(3) 0.034(2) 0.028(2) 0.0089(19) 0.004(2) 0.010(2)
C17 0.026(2) 0.067(3) 0.054(3) -0.015(3) 0.006(2) 0.006(2)
C16 0.051(3) 0.042(3) 0.044(3) -0.009(2) 0.014(2) 0.016(2)
C15 0.069(3) 0.030(2) 0.056(3) -0.011(2) 0.027(3) 0.001(2)

loop_
_atom_type_symbol
_atom_type_description
_atom_type_scat_dispersion_real
_atom_type_scat_dispersion_imag
_atom_type_scat_source
C C 0.0033 0.0016 'International Tables Vol C Tables 4.2.6.8 and 6.1.1.4'
H H 0 0 'International Tables Vol C Tables 4.2.6.8 and 6.1.1.4'
N N 0.0061 0.0033 'International Tables Vol C Tables 4.2.6.8 and 6.1.1.4'
Si Si 0.0817 0.0704 'International Tables Vol C Tables 4.2.6.8 and 6.1.1.4'
Zn Zn 0.2839 1.4301 'International Tables Vol C Tables 4.2.6.8 and 6.1.1.4'
Br Br -0.2901 2.4595 'International Tables Vol C Tables 4.2.6.8 and 6.1.1.4'

loop_
_geom_angle_atom_site_label_1
_geom_angle_atom_site_label_2
_geom_angle_atom_site_label_3
_geom_angle
N1 Zn1 N2 87.81(11)
N1 Zn1 Br1 112.25(8)
N2 Zn1 Br1 113.50(7)
N1 Zn1 Br2 110.76(9)
N2 Zn1 Br2 111.87(7)
Br1 Zn1 Br2 117.03(2)
C11 Si4 C12 109.5(2)
C11 Si4 C13 108.42(18)
C12 Si4 C13 108.64(19)
C11 Si4 C10 114.41(18)
C12 Si4 C10 111.77(18)
C13 Si4 C10 103.73(15)
C1 N1 C2 108.4(3)
C1 N1 C3 110.5(3)
C2 N1 C3 112.6(3)
C1 N1 Zn1 110.7(3)
C2 N1 Zn1 110.3(2)
C3 N1 Zn1 104.4(2)
N2 C8 C3 110.4(3)
N2 C8 C7 113.3(3)
C3 C8 C7 111.3(3)
N1 C3 C4 114.2(3)
N1 C3 C8 109.6(3)
C4 C3 C8 112.5(3)
C6 C7 C8 113.3(3)
C6 C5 C4 109.8(3)
C5 C4 C3 110.8(3)
C5 C6 C7 110.0(3)
C9 N2 C10 110.1(3)
C9 N2 C8 111.9(2)
C10 N2 C8 109.8(2)
C9 N2 Zn1 109.48(19)
C10 N2 Zn1 111.59(18)
C8 N2 Zn1 103.81(18)
C18 C13 C14 118.8(4)
C18 C13 Si4 119.7(3)
C14 C13 Si4 121.3(3)
N2 C10 Si4 120.7(2)
C13 C14 C15 120.1(4)
C13 C18 C17 121.0(4)
C16 C17 C18 119.8(4)
C15 C16 C17 119.6(4)
C16 C15 C14 120.8(4)

loop_
_geom_bond_atom_site_label_1
_geom_bond_atom_site_label_2
_geom_bond_distance
Zn1 N1 2.088(3)
Zn1 N2 2.092(3)
Zn1 Br1 2.3488(5)
Zn1 Br2 2.3577(5)
Si4 C11 1.873(4)
Si4 C12 1.888(4)
Si4 C13 1.890(3)
Si4 C10 1.894(4)
N1 C1 1.479(5)
N1 C2 1.483(5)
N1 C3 1.513(4)
C8 N2 1.513(4)
C8 C3 1.533(5)
C8 C7 1.540(4)
C3 C4 1.529(5)
C7 C6 1.515(5)
C5 C6 1.512(5)
C5 C4 1.521(5)
N2 C9 1.481(4)
N2 C10 1.504(4)
C13 C18 1.374(6)
C13 C14 1.388(6)
C14 C15 1.390(6)
C18 C17 1.388(6)
C17 C16 1.384(7)
C16 C15 1.363(6)
